data_7241407
loop_
_publ_author_name
'Barsukova, Marina O.'
'Cherezova, Sofia V.'
'Sapianik, Aleksandr A.'
'Lundovskaya, Olga V.'
'Samsonenko, Denis G.'
'Fedin, Vladimir P.'

_publ_section_title
;
 Lanthanide contraction effect and white-emitting luminescence in a series
 of metal--organic frameworks based on 2,5-pyrazinedicarboxylic acid
;
_journal_issue 63
_journal_name_full 'RSC Advances'
_journal_page_first 38252
_journal_page_last 38259
_journal_paper_doi 10.1039/D0RA08485A
_journal_volume 10
_journal_year 2020
_chemical_formula_sum 'C23 H33 N7 O22 Y2'
_chemical_formula_weight 937.38
_chemical_name_systematic '[Y2(H2O)4(C6H2N2O4)3]*NMP*5H2O'
_space_group_crystal_system triclinic
_space_group_IT_number 2
_space_group_name_Hall '-P 1'
_space_group_name_H-M_alt 'P -1'
_atom_sites_solution_hydrogens mixed
_atom_sites_solution_primary dual
_atom_sites_solution_secondary difmap
_audit_creation_method SHELXL-2018/3
_audit_update_record
;
2020-05-08 deposited with the CCDC.	2020-10-08 downloaded from the CCDC.
;
_cell_angle_alpha 62.174(4)
_cell_angle_beta 86.835(3)
_cell_angle_gamma 87.582(3)
_cell_formula_units_Z 1
_cell_length_a 6.0453(2)
_cell_length_b 12.6860(5)
_cell_length_c 13.2051(5)
_cell_measurement_reflns_used 3300
_cell_measurement_temperature 130(2)
_cell_measurement_theta_max 29.33
_cell_measurement_theta_min 3.64
_cell_volume 894.09(7)
_computing_cell_refinement 'CrysAlisPro 1.171.39.46 (Rigaku OD, 2015)'
_computing_data_collection 'CrysAlisPro 1.171.39.46 (Rigaku OD, 2015)'
_computing_data_reduction 'CrysAlisPro 1.171.39.46 (Rigaku OD, 2015)'
_computing_molecular_graphics 'ShelXle (H\"ubschle, 2011)'
_computing_publication_material 'CIFTAB (Sheldrick, 2015)'
_computing_structure_refinement 'SHELXL-2018 (Sheldrick, 2015)'
_computing_structure_solution 'SHELXT-2018 (Sheldrick, 2015)'
_diffrn_ambient_temperature 130(2)
_diffrn_detector 'CCD plate'
_diffrn_detector_area_resol_mean 10.6
_diffrn_detector_type AtlasS2
_diffrn_measured_fraction_theta_full 0.996
_diffrn_measured_fraction_theta_max 0.820
_diffrn_measurement_device 'four-circle diffractometer'
_diffrn_measurement_device_type 'New Xcalibur, AtlasS2'
_diffrn_measurement_method '\w scans'
_diffrn_radiation_monochromator graphite
_diffrn_radiation_probe x-ray
_diffrn_radiation_source 'fine-focus sealed tube'
_diffrn_radiation_type MoK\a
_diffrn_radiation_wavelength 0.71073
_diffrn_reflns_av_R_equivalents 0.0296
_diffrn_reflns_av_unetI/netI 0.0699
_diffrn_reflns_Laue_measured_fraction_full 0.996
_diffrn_reflns_Laue_measured_fraction_max 0.820
_diffrn_reflns_limit_h_max 8
_diffrn_reflns_limit_h_min -8
_diffrn_reflns_limit_k_max 17
_diffrn_reflns_limit_k_min -16
_diffrn_reflns_limit_l_max 18
_diffrn_reflns_limit_l_min -13
_diffrn_reflns_number 7032
_diffrn_reflns_point_group_measured_fraction_full 0.996
_diffrn_reflns_point_group_measured_fraction_max 0.820
_diffrn_reflns_theta_full 25.500
_diffrn_reflns_theta_max 29.694
_diffrn_reflns_theta_min 3.376
_diffrn_source 'sealed X-ray tube'
_exptl_absorpt_coefficient_mu 3.326
_exptl_absorpt_correction_T_max 1.00000
_exptl_absorpt_correction_T_min 0.91891
_exptl_absorpt_correction_type multi-scan
_exptl_absorpt_process_details
;
CrysAlisPro 1.171.39.46 (Rigaku Oxford Diffraction, 2015)
Empirical absorption correction using spherical harmonics,
implemented in SCALE3 ABSPACK scaling algorithm.
;
_exptl_crystal_colour colorless
_exptl_crystal_density_diffrn 1.741
_exptl_crystal_description plate
_exptl_crystal_F_000 474
_exptl_crystal_size_max 0.11
_exptl_crystal_size_mid 0.10
_exptl_crystal_size_min 0.06
_refine_diff_density_max 1.041
_refine_diff_density_min -0.521
_refine_diff_density_rms 0.097
_refine_ls_extinction_method none
_refine_ls_goodness_of_fit_ref 1.065
_refine_ls_hydrogen_treatment mixed
_refine_ls_matrix_type full
_refine_ls_number_parameters 217
_refine_ls_number_reflns 4170
_refine_ls_number_restraints 9
_refine_ls_restrained_S_all 1.064
_refine_ls_R_factor_all 0.0449
_refine_ls_R_factor_gt 0.0378
_refine_ls_shift/su_max 0.000
_refine_ls_shift/su_mean 0.000
_refine_ls_structure_factor_coef Fsqd
_refine_ls_weighting_details 'w=1/[\s^2^(Fo^2^)+(0.0337P)^2^+0.0794P] where P=(Fo^2^+2Fc^2^)/3'
_refine_ls_weighting_scheme calc
_refine_ls_wR_factor_gt 0.0871
_refine_ls_wR_factor_ref 0.0896
_reflns_Friedel_coverage 0.000
_reflns_number_gt 3683
_reflns_number_total 4170
_reflns_threshold_expression 'I > 2\s(I)'
_cod_data_source_file d0ra08485a2.cif
_cod_data_source_block bmo_y_sq
_cod_original_cell_volume 894.09(6)
_cod_database_code 7241407
_shelx_shelxl_version_number 2018/3
_shelx_space_group_comment
;
The symmetry employed for this shelxl refinement is uniquely defined
by the following loop, which should always be used as a source of
symmetry information in preference to the above space-group names.
They are only intended as comments.
;
_shelx_estimated_absorpt_t_min 0.711
_shelx_estimated_absorpt_t_max 0.825

loop_
_space_group_symop_operation_xyz
'x, y, z'
'-x, -y, -z'

loop_
_atom_site_label
_atom_site_type_symbol
_atom_site_fract_x
_atom_site_fract_y
_atom_site_fract_z
_atom_site_U_iso_or_equiv
_atom_site_adp_type
_atom_site_occupancy
_atom_site_site_symmetry_order
_atom_site_calc_flag
_atom_site_refinement_flags_posn
_atom_site_refinement_flags_adp
_atom_site_refinement_flags_occupancy
_atom_site_disorder_assembly
_atom_site_disorder_group
Y1 Y 0.21829(5) 0.33506(2) 0.31879(2) 0.00891(9) Uani 1 1 d . . . . .
O1M O 0.4877(3) 0.32747(19) 0.44603(18) 0.0157(5) Uani 1 1 d D . . . .
H11M H 0.514(5) 0.269(2) 0.5113(13) 0.019 Uiso 1 1 d D U . . .
H12M H 0.611(3) 0.346(2) 0.407(2) 0.019 Uiso 1 1 d D U . . .
O2M O 0.1263(4) 0.21303(18) 0.23704(18) 0.0166(5) Uani 1 1 d D . . . .
H21M H 0.106(6) 0.1383(11) 0.2785(19) 0.020 Uiso 1 1 d D U . . .
H22M H 0.149(6) 0.226(2) 0.1683(10) 0.020 Uiso 1 1 d D U . . .
C11 C 0.7356(5) 0.3843(2) 0.2050(3) 0.0120(6) Uani 1 1 d . . . . .
N11 N 1.0843(4) 0.4621(2) 0.1079(2) 0.0111(5) Uani 1 1 d . . . . .
O11 O 0.5389(3) 0.35789(17) 0.20052(17) 0.0135(4) Uani 1 1 d . . . . .
C12 C 0.8745(5) 0.4416(2) 0.0949(2) 0.0112(6) Uani 1 1 d . . . . .
O12 O 0.8307(3) 0.36820(18) 0.29394(17) 0.0155(5) Uani 1 1 d . . . . .
C13 C 1.2088(5) 0.5223(3) 0.0127(2) 0.0123(6) Uani 1 1 d . . . . .
H13 H 1.356761 0.540792 0.018481 0.015 Uiso 1 1 calc R U . . .
N21 N 0.0628(4) 0.4351(2) 0.4416(2) 0.0135(5) Uani 1 1 d . . . . .
C21 C -0.0629(5) 0.3879(3) 0.5382(3) 0.0164(7) Uani 1 1 d . . . . .
H21 H -0.110499 0.308159 0.567858 0.020 Uiso 1 1 calc R U . . .
O21 O 0.3125(4) 0.53212(18) 0.24935(18) 0.0175(5) Uani 1 1 d . . . . .
O22 O 0.3361(6) 0.7026(2) 0.2570(2) 0.0563(10) Uani 1 1 d . . . . .
C22 C 0.1264(5) 0.5479(3) 0.4031(3) 0.0154(7) Uani 1 1 d . . . . .
C23 C 0.2718(6) 0.5995(3) 0.2952(3) 0.0235(8) Uani 1 1 d . . . . .
C31 C 0.0895(5) 0.0867(3) 0.5508(3) 0.0122(6) Uani 1 1 d . . . . .
N31 N 0.4166(4) 0.1141(2) 0.4287(2) 0.0113(5) Uani 1 1 d . . . . .
O31 O -0.0272(4) 0.02077(18) 0.63595(18) 0.0177(5) Uani 1 1 d . . . . .
C32 C 0.3084(5) 0.0390(3) 0.5250(2) 0.0122(6) Uani 1 1 d . . . . .
O32 O 0.0402(3) 0.19327(17) 0.48001(17) 0.0142(5) Uani 1 1 d . . . . .
C33 C 0.6107(5) 0.0737(3) 0.4038(3) 0.0139(6) Uani 1 1 d . . . . .
H33 H 0.693584 0.123750 0.336016 0.017 Uiso 1 1 calc R U . . .
O1W O -0.4270(4) 0.1433(2) 0.65491(19) 0.0217(5) Uani 1 1 d D . . . .
H11W H -0.400(5) 0.181(3) 0.693(3) 0.026 Uiso 1 1 d D U . . .
H12W H -0.307(3) 0.104(3) 0.655(3) 0.026 Uiso 1 1 d D U . . .

loop_
_atom_site_aniso_label
_atom_site_aniso_U_11
_atom_site_aniso_U_22
_atom_site_aniso_U_33
_atom_site_aniso_U_23
_atom_site_aniso_U_13
_atom_site_aniso_U_12
Y1 0.00670(15) 0.01080(14) 0.00857(15) -0.00391(12) 0.00002(10) -0.00105(10)
O1M 0.0095(11) 0.0255(12) 0.0110(11) -0.0074(10) 0.0005(9) -0.0024(9)
O2M 0.0252(13) 0.0115(10) 0.0097(11) -0.0018(9) -0.0008(9) -0.0036(9)
C11 0.0077(15) 0.0123(14) 0.0137(15) -0.0044(13) 0.0008(12) 0.0028(12)
N11 0.0073(13) 0.0135(12) 0.0116(13) -0.0051(11) -0.0013(10) 0.0018(10)
O11 0.0074(11) 0.0170(10) 0.0130(11) -0.0044(9) 0.0014(8) -0.0018(8)
C12 0.0087(15) 0.0117(13) 0.0112(15) -0.0037(12) 0.0004(12) -0.0003(12)
O12 0.0112(11) 0.0215(11) 0.0106(11) -0.0049(10) -0.0007(9) 0.0016(9)
C13 0.0063(14) 0.0170(15) 0.0131(15) -0.0063(13) -0.0015(12) -0.0002(12)
N21 0.0128(14) 0.0148(12) 0.0129(13) -0.0061(11) -0.0001(10) -0.0037(10)
C21 0.0171(17) 0.0152(15) 0.0182(17) -0.0089(14) 0.0038(13) -0.0047(13)
O21 0.0235(13) 0.0164(11) 0.0149(11) -0.0093(10) 0.0065(9) -0.0070(9)
O22 0.103(3) 0.0308(15) 0.0438(18) -0.0268(15) 0.0500(18) -0.0413(16)
C22 0.0169(17) 0.0146(15) 0.0158(16) -0.0084(14) 0.0035(13) -0.0019(13)
C23 0.033(2) 0.0162(16) 0.0221(19) -0.0101(15) 0.0122(16) -0.0133(15)
C31 0.0134(16) 0.0107(13) 0.0141(16) -0.0068(13) -0.0025(12) -0.0020(12)
N31 0.0097(13) 0.0133(12) 0.0111(13) -0.0055(11) -0.0027(10) -0.0024(10)
O31 0.0156(12) 0.0148(10) 0.0182(12) -0.0042(10) 0.0036(9) -0.0014(9)
C32 0.0112(15) 0.0145(14) 0.0117(15) -0.0066(13) -0.0017(12) -0.0016(12)
O32 0.0132(12) 0.0124(10) 0.0136(11) -0.0032(9) 0.0004(9) -0.0001(9)
C33 0.0131(16) 0.0151(15) 0.0105(15) -0.0033(13) -0.0016(12) -0.0006(12)
O1W 0.0224(14) 0.0241(12) 0.0229(13) -0.0145(11) -0.0011(10) 0.0000(10)

loop_
_atom_type_symbol
_atom_type_description
_atom_type_scat_dispersion_real
_atom_type_scat_dispersion_imag
_atom_type_scat_source
C C 0.0033 0.0016 'International Tables Vol C Tables 4.2.6.8 and 6.1.1.4'
H H 0.0000 0.0000 'International Tables Vol C Tables 4.2.6.8 and 6.1.1.4'
N N 0.0061 0.0033 'International Tables Vol C Tables 4.2.6.8 and 6.1.1.4'
O O 0.0106 0.0060 'International Tables Vol C Tables 4.2.6.8 and 6.1.1.4'
Y Y -2.7962 3.5667 'International Tables Vol C Tables 4.2.6.8 and 6.1.1.4'

loop_
_geom_angle_atom_site_label_1
_geom_angle_atom_site_label_2
_geom_angle_atom_site_label_3
_geom_angle
_geom_angle_site_symmetry_1
_geom_angle_site_symmetry_3
_geom_angle_publ_flag
O1M Y1 N11 142.71(8) . 1_455 ?
O1M Y1 O12 139.30(7) . 1_455 ?
O1M Y1 N21 69.68(7) . . ?
O1M Y1 N31 67.94(7) . . ?
O2M Y1 O1M 135.46(7) . . ?
O2M Y1 N11 68.20(7) . 1_455 ?
O2M Y1 O11 80.27(7) . . ?
O2M Y1 O12 76.34(7) . 1_455 ?
O2M Y1 N21 143.93(8) . . ?
O2M Y1 N31 68.78(7) . . ?
N11 Y1 N31 132.31(7) 1_455 . ?
O11 Y1 O1M 81.23(7) . . ?
O11 Y1 N11 75.22(7) . 1_455 ?
O11 Y1 O12 136.75(7) . 1_455 ?
O11 Y1 N21 135.03(8) . . ?
O11 Y1 N31 78.20(7) . . ?
O12 Y1 N11 62.47(7) 1_455 1_455 ?
O12 Y1 N21 71.21(8) 1_455 . ?
O12 Y1 N31 124.20(7) 1_455 . ?
N21 Y1 N11 108.47(7) . 1_455 ?
N21 Y1 N31 118.33(7) . . ?
O21 Y1 O1M 76.40(8) . . ?
O21 Y1 O2M 135.60(7) . . ?
O21 Y1 N11 69.97(8) . 1_455 ?
O21 Y1 O11 75.36(7) . . ?
O21 Y1 O12 97.06(8) . 1_455 ?
O21 Y1 N21 65.14(7) . . ?
O21 Y1 N31 138.17(8) . . ?
O32 Y1 O1M 85.12(8) . . ?
O32 Y1 O2M 84.02(7) . . ?
O32 Y1 N11 130.84(8) . 1_455 ?
O32 Y1 O11 140.42(7) . . ?
O32 Y1 O12 72.23(7) . 1_455 ?
O32 Y1 N21 71.56(7) . . ?
O32 Y1 O21 136.48(7) . . ?
O32 Y1 N31 62.25(7) . . ?
Y1 O1M H11M 126(2) . . ?
Y1 O1M H12M 106(2) . . ?
H11M O1M H12M 107.4(15) . . ?
Y1 O2M H21M 121.4(19) . . ?
Y1 O2M H22M 128.1(19) . . ?
H21M O2M H22M 107.6(15) . . ?
O11 C11 C12 118.4(3) . . ?
O11 C11 O12 126.2(3) . . ?
O12 C11 C12 115.4(3) . . ?
C12 N11 Y1 113.66(18) . 1_655 ?
C13 N11 Y1 127.6(2) . 1_655 ?
C13 N11 C12 117.1(3) . . ?
C11 O11 Y1 132.72(18) . . ?
N11 C12 C11 114.6(3) . . ?
N11 C12 C13 121.8(3) . 2_765 ?
C13 C12 C11 123.5(3) 2_765 . ?
C11 O12 Y1 124.27(17) . 1_655 ?
N11 C13 C12 121.0(3) . 2_765 ?
N11 C13 H13 119.5 . . ?
C12 C13 H13 119.5 2_765 . ?
C21 N21 Y1 128.77(19) . . ?
C21 N21 C22 116.9(3) . . ?
C22 N21 Y1 114.26(18) . . ?
N21 C21 H21 119.0 . . ?
N21 C21 C22 122.0(3) . 2_566 ?
C22 C21 H21 119.0 2_566 . ?
C23 O21 Y1 128.14(19) . . ?
N21 C22 C21 121.1(3) . 2_566 ?
N21 C22 C23 116.5(3) . . ?
C21 C22 C23 122.4(3) 2_566 . ?
O21 C23 C22 115.7(3) . . ?
O22 C23 O21 125.4(3) . . ?
O22 C23 C22 118.9(3) . . ?
O31 C31 C32 119.5(2) . . ?
O31 C31 O32 125.2(3) . . ?
O32 C31 C32 115.3(2) . . ?
C32 N31 Y1 113.92(17) . . ?
C32 N31 C33 116.2(2) . . ?
C33 N31 Y1 129.74(19) . . ?
N31 C32 C31 115.1(2) . . ?
N31 C32 C33 122.5(3) . 2_656 ?
C33 C32 C31 122.3(3) 2_656 . ?
C31 O32 Y1 133.19(18) . . ?
N31 C33 C32 121.3(3) . 2_656 ?
N31 C33 H33 119.4 . . ?
C32 C33 H33 119.4 2_656 . ?
H11W O1W H12W 106.4(16) . . ?

loop_
_geom_bond_atom_site_label_1
_geom_bond_atom_site_label_2
_geom_bond_distance
_geom_bond_site_symmetry_2
_geom_bond_publ_flag
Y1 O1M 2.371(2) . yes
Y1 O2M 2.360(2) . yes
Y1 N11 2.638(2) 1_455 yes
Y1 O11 2.3602(19) . yes
Y1 O12 2.377(2) 1_455 yes
Y1 N21 2.604(2) . yes
Y1 O21 2.310(2) . yes
Y1 N31 2.740(2) . yes
Y1 O32 2.294(2) . yes
O1M H11M 0.852(10) . ?
O1M H12M 0.857(10) . ?
O2M H21M 0.856(10) . ?
O2M H22M 0.849(10) . ?
C11 O11 1.261(3) . ?
C11 C12 1.509(4) . ?
C11 O12 1.262(4) . ?
N11 C12 1.341(4) . ?
N11 C13 1.334(4) . ?
C12 C13 1.391(4) 2_765 ?
C13 H13 0.9500 . ?
N21 C21 1.334(4) . ?
N21 C22 1.342(4) . ?
C21 H21 0.9500 . ?
C21 C22 1.393(4) 2_566 ?
O21 C23 1.268(4) . ?
O22 C23 1.233(4) . ?
C22 C23 1.506(4) . ?
C31 O31 1.243(3) . ?
C31 C32 1.519(4) . ?
C31 O32 1.268(3) . ?
N31 C32 1.335(4) . ?
N31 C33 1.346(4) . ?
C32 C33 1.381(4) 2_656 ?
C33 H33 0.9500 . ?
O1W H11W 0.867(10) . ?
O1W H12W 0.866(10) . ?
